data_4336674
loop_
_publ_author_name
'Zhiliang You'
'Stefanie Dehnen'

_publ_contact_author
;
Dehnen, Stefanie

Fachbereich Chemie der Philipps-Universitaet
Hans-Meerwein-Str.
D-35043 Marburg, Germany
;
_publ_contact_author_email dehnen@chemie.uni-marburg.de
_publ_contact_author_fax +6421-2825653
_publ_contact_author_phone +6421-2825751
_publ_section_title
;
 Directed Formation of a Ferrocenyl-Decorated Organotin Sulfide Complex
 and Its Controlled Degradation
;
_journal_name_full 'Inorganic Chemistry'
_journal_page_first 12332
_journal_page_last 12334
_journal_paper_doi 10.1021/ic4022992
_journal_volume 52
_journal_year 2013
_chemical_formula_moiety 'C18 H24 Cl4 Fe N2 Sn'
_chemical_formula_sum 'C18 H24 Cl4 Fe N2 Sn'
_chemical_formula_weight 584.73
_chemical_name_systematic
;
 ?
;
_space_group_IT_number 33
_symmetry_cell_setting orthorhombic
_symmetry_space_group_name_Hall 'P 2c -2n'
_symmetry_space_group_name_H-M 'P n a 21'
_atom_sites_solution_hydrogens geom
_atom_sites_solution_primary direct
_atom_sites_solution_secondary difmap
_audit_creation_method SHELXL-97
_cell_angle_alpha 90.00
_cell_angle_beta 90.00
_cell_angle_gamma 90.00
_cell_formula_units_Z 4
_cell_length_a 25.781(5)
_cell_length_b 10.253(2)
_cell_length_c 8.2286(16)
_cell_measurement_reflns_used 7458
_cell_measurement_temperature 100(2)
_cell_measurement_theta_max 27.02
_cell_measurement_theta_min 1.57
_cell_volume 2175.1(7)
_computing_cell_refinement 'STOE X-AREA'
_computing_data_collection 'STOE X-AREA'
_computing_data_reduction 'STOE X-RED'
_computing_structure_refinement 'SHELXL-97 (Sheldrick, 2008)'
_computing_structure_solution Sir-92
_diffrn_ambient_temperature 100(2)
_diffrn_detector_area_resol_mean 6.67
_diffrn_measured_fraction_theta_full 0.992
_diffrn_measured_fraction_theta_max 0.990
_diffrn_measurement_device_type 'STOE IPDS 2T'
_diffrn_measurement_method 'rotation method'
_diffrn_radiation_monochromator graphite
_diffrn_radiation_source 'fine-focus sealed tube'
_diffrn_radiation_type MoK\a
_diffrn_radiation_wavelength 0.71073
_diffrn_reflns_av_R_equivalents 0.0000
_diffrn_reflns_av_sigmaI/netI 0.0828
_diffrn_reflns_limit_h_max 0
_diffrn_reflns_limit_h_min -32
_diffrn_reflns_limit_k_max 12
_diffrn_reflns_limit_k_min 0
_diffrn_reflns_limit_l_max 10
_diffrn_reflns_limit_l_min 0
_diffrn_reflns_number 2449
_diffrn_reflns_theta_full 25.00
_diffrn_reflns_theta_max 26.72
_diffrn_reflns_theta_min 2.94
_exptl_absorpt_coefficient_mu 2.312
_exptl_absorpt_correction_T_max 0.8737
_exptl_absorpt_correction_T_min 0.4582
_exptl_absorpt_correction_type numerical
_exptl_absorpt_process_details 'Stoe, X-area ver. 1.54'
_exptl_crystal_colour purple
_exptl_crystal_density_diffrn 1.786
_exptl_crystal_description plate
_exptl_crystal_F_000 1160
_exptl_crystal_size_max 0.40
_exptl_crystal_size_mid 0.20
_exptl_crystal_size_min 0.06
_refine_diff_density_max 1.575
_refine_diff_density_min -1.216
_refine_diff_density_rms 0.121
_refine_ls_abs_structure_details 'Flack H D (1983), Acta Cryst. A39, 876-881'
_refine_ls_abs_structure_Flack 0.06(5)
_refine_ls_extinction_method none
_refine_ls_goodness_of_fit_ref 0.811
_refine_ls_hydrogen_treatment mixed
_refine_ls_matrix_type full
_refine_ls_number_parameters 239
_refine_ls_number_reflns 2449
_refine_ls_number_restraints 1
_refine_ls_restrained_S_all 0.810
_refine_ls_R_factor_all 0.0575
_refine_ls_R_factor_gt 0.0419
_refine_ls_shift/su_max 0.008
_refine_ls_shift/su_mean 0.001
_refine_ls_structure_factor_coef Fsqd
_refine_ls_weighting_details 'calc w=1/[\s^2^(Fo^2^)+(0.0575P)^2^+0.0000P] where P=(Fo^2^+2Fc^2^)/3'
_refine_ls_weighting_scheme calc
_refine_ls_wR_factor_gt 0.0934
_refine_ls_wR_factor_ref 0.0959
_reflns_number_gt 1644
_reflns_number_total 2449
_reflns_threshold_expression >2\s(I)
_cod_data_source_file ic4022992_si_007.cif
_cod_data_source_block 3
_cod_original_cell_volume 2175.1(8)
_cod_database_code 4336674

loop_
_symmetry_equiv_pos_as_xyz
'x, y, z'
'-x, -y, z+1/2'
'-x+1/2, y+1/2, z+1/2'
'x+1/2, -y+1/2, z'

loop_
_atom_site_label
_atom_site_type_symbol
_atom_site_fract_x
_atom_site_fract_y
_atom_site_fract_z
_atom_site_U_iso_or_equiv
_atom_site_adp_type
_atom_site_occupancy
_atom_site_symmetry_multiplicity
_atom_site_calc_flag
_atom_site_refinement_flags
C1 C 0.0879(4) 0.0694(13) 0.5591(18) 0.051(3) Uani 1 1 d .
H1A H 0.0823 0.1617 0.5848 0.077 Uiso 1 1 calc R
H1B H 0.0748 0.0153 0.6483 0.077 Uiso 1 1 calc R
H1C H 0.0695 0.0473 0.4586 0.077 Uiso 1 1 calc R
C2 C 0.1545(5) -0.1006(10) 0.4974(14) 0.036(3) Uani 1 1 d .
H2A H 0.1916 -0.1178 0.4830 0.054 Uiso 1 1 calc R
H2B H 0.1359 -0.1228 0.3972 0.054 Uiso 1 1 calc R
H2C H 0.1412 -0.1539 0.5871 0.054 Uiso 1 1 calc R
C3 C 0.1463(4) 0.0444(10) 0.5365(13) 0.034(3) Uani 1 1 d .
C4 C 0.1770(4) 0.0876(11) 0.6897(12) 0.034(2) Uani 1 1 d .
H4A H 0.1589 0.1634 0.7380 0.040 Uiso 1 1 calc R
H4B H 0.1755 0.0158 0.7700 0.040 Uiso 1 1 calc R
C5 C 0.2342(4) 0.1248(9) 0.6656(13) 0.029(2) Uani 1 1 d .
C6 C 0.2643(5) 0.1387(11) 0.8144(14) 0.041(3) Uani 1 1 d .
H6A H 0.2997 0.1652 0.7873 0.061 Uiso 1 1 calc R
H6B H 0.2650 0.0552 0.8722 0.061 Uiso 1 1 calc R
H6C H 0.2482 0.2052 0.8838 0.061 Uiso 1 1 calc R
C7 C 0.3364(4) 0.1486(11) 0.4332(12) 0.032(3) Uani 1 1 d .
C8 C 0.3308(4) 0.0138(10) 0.3743(11) 0.037(3) Uani 1 1 d .
H8A H 0.2962 -0.0189 0.4018 0.056 Uiso 1 1 calc R
H8B H 0.3572 -0.0415 0.4257 0.056 Uiso 1 1 calc R
H8C H 0.3355 0.0119 0.2561 0.056 Uiso 1 1 calc R
C9 C 0.3835(5) 0.2221(12) 0.4088(13) 0.037(3) Uani 1 1 d .
C10 C 0.3977(4) 0.3407(11) 0.4893(13) 0.034(2) Uani 1 1 d .
H10 H 0.3761 0.3914 0.5585 0.041 Uiso 1 1 calc R
C11 C 0.4498(4) 0.3684(12) 0.4467(13) 0.037(3) Uani 1 1 d .
H11 H 0.4701 0.4392 0.4854 0.044 Uiso 1 1 calc R
C12 C 0.4659(4) 0.2715(11) 0.336(2) 0.042(2) Uani 1 1 d .
H12 H 0.4989 0.2697 0.2846 0.050 Uiso 1 1 calc R
C13 C 0.4273(4) 0.1787(11) 0.3122(13) 0.034(3) Uani 1 1 d .
H13 H 0.4292 0.1027 0.2464 0.040 Uiso 1 1 calc R
C14 C 0.4323(5) 0.0387(11) 0.7145(15) 0.046(3) Uani 1 1 d .
H14 H 0.4012 -0.0104 0.7238 0.055 Uiso 1 1 calc R
C15 C 0.4433(5) 0.1532(13) 0.7993(11) 0.042(3) Uani 1 1 d .
H15 H 0.4216 0.1956 0.8760 0.050 Uiso 1 1 calc R
C16 C 0.4948(4) 0.1954(13) 0.7473(14) 0.046(3) Uani 1 1 d .
H16 H 0.5127 0.2712 0.7825 0.055 Uiso 1 1 calc R
C17 C 0.5124(5) 0.1037(12) 0.6369(14) 0.042(3) Uani 1 1 d .
H17 H 0.5453 0.1055 0.5847 0.050 Uiso 1 1 calc R
C18 C 0.4741(4) 0.0072(12) 0.6137(14) 0.043(3) Uani 1 1 d .
H18 H 0.4764 -0.0657 0.5427 0.052 Uiso 1 1 calc R
N1 N 0.2969(3) 0.2064(9) 0.5060(10) 0.031(2) Uani 1 1 d .
N2 N 0.2469(3) 0.1490(9) 0.5225(11) 0.035(2) Uani 1 1 d .
Cl1 Cl 0.14986(11) 0.3676(3) 0.4896(3) 0.0369(6) Uani 1 1 d .
Cl2 Cl 0.23280(11) 0.3044(3) 0.1902(3) 0.0373(6) Uani 1 1 d .
Cl3 Cl 0.21354(10) -0.0145(3) 0.1684(3) 0.0364(6) Uani 1 1 d .
Cl4 Cl 0.10324(11) 0.1838(3) 0.1480(4) 0.0413(7) Uani 1 1 d .
Fe1 Fe 0.44617(6) 0.18865(16) 0.55119(19) 0.0332(4) Uani 1 1 d .
Sn1 Sn 0.17423(2) 0.16824(6) 0.33638(9) 0.03038(17) Uani 1 1 d .
H111 H 0.296(8) 0.29(2) 0.58(3) 0.15(8) Uiso 1 1 d .

loop_
_atom_site_aniso_label
_atom_site_aniso_U_11
_atom_site_aniso_U_22
_atom_site_aniso_U_33
_atom_site_aniso_U_23
_atom_site_aniso_U_13
_atom_site_aniso_U_12
C1 0.027(6) 0.054(8) 0.073(8) 0.025(8) 0.003(6) -0.002(5)
C2 0.048(7) 0.022(6) 0.039(6) 0.004(5) 0.001(5) 0.000(5)
C3 0.033(6) 0.034(6) 0.036(6) 0.004(5) 0.010(5) -0.007(5)
C4 0.035(6) 0.042(6) 0.024(5) 0.001(5) 0.009(5) -0.003(5)
C5 0.030(5) 0.023(5) 0.034(6) 0.008(5) 0.000(5) 0.009(4)
C6 0.056(6) 0.037(6) 0.029(6) 0.000(5) 0.008(6) -0.013(5)
C7 0.031(6) 0.040(6) 0.026(5) -0.006(5) -0.009(4) 0.004(5)
C8 0.045(6) 0.039(6) 0.029(7) -0.002(4) -0.006(5) -0.002(5)
C9 0.046(7) 0.044(7) 0.021(5) 0.003(5) 0.002(5) 0.007(5)
C10 0.029(5) 0.040(6) 0.034(5) -0.008(5) 0.007(5) -0.001(5)
C11 0.024(5) 0.043(7) 0.043(7) -0.001(5) -0.011(5) 0.000(5)
C12 0.030(5) 0.053(6) 0.042(6) 0.012(8) 0.015(7) 0.006(5)
C13 0.038(5) 0.037(6) 0.026(7) 0.004(5) 0.015(5) 0.009(5)
C14 0.050(7) 0.034(7) 0.054(8) 0.015(6) 0.011(6) -0.002(6)
C15 0.048(7) 0.054(8) 0.024(6) 0.004(5) 0.004(4) 0.011(6)
C16 0.031(6) 0.064(9) 0.043(6) 0.000(7) -0.008(5) -0.008(6)
C17 0.043(7) 0.042(7) 0.040(7) 0.007(6) -0.002(6) 0.008(6)
C18 0.042(7) 0.043(7) 0.045(7) 0.002(6) 0.001(5) 0.001(6)
N1 0.031(5) 0.043(5) 0.021(4) -0.002(4) 0.000(4) 0.005(4)
N2 0.033(5) 0.038(6) 0.035(5) -0.005(4) 0.004(4) -0.004(4)
Cl1 0.0430(15) 0.0336(15) 0.0342(13) -0.0007(12) -0.0002(12) 0.0032(12)
Cl2 0.0464(15) 0.0346(15) 0.0310(13) 0.0015(12) 0.0055(12) -0.0036(13)
Cl3 0.0362(13) 0.0336(14) 0.0395(15) -0.0049(13) 0.0027(12) -0.0004(12)
Cl4 0.0394(14) 0.0418(16) 0.0426(16) -0.0040(14) -0.0071(12) 0.0038(13)
Fe1 0.0309(8) 0.0341(9) 0.0346(8) 0.0032(8) 0.0027(7) 0.0023(7)
Sn1 0.0317(3) 0.0300(3) 0.0294(3) 0.0018(4) 0.0010(4) -0.0003(3)

loop_
_atom_type_symbol
_atom_type_description
_atom_type_scat_dispersion_real
_atom_type_scat_dispersion_imag
_atom_type_scat_source
C C 0.0033 0.0016 'International Tables Vol C Tables 4.2.6.8 and 6.1.1.4'
H H 0.0000 0.0000 'International Tables Vol C Tables 4.2.6.8 and 6.1.1.4'
N N 0.0061 0.0033 'International Tables Vol C Tables 4.2.6.8 and 6.1.1.4'
Cl Cl 0.1484 0.1585 'International Tables Vol C Tables 4.2.6.8 and 6.1.1.4'
Fe Fe 0.3463 0.8444 'International Tables Vol C Tables 4.2.6.8 and 6.1.1.4'
Sn Sn -0.6537 1.4246 'International Tables Vol C Tables 4.2.6.8 and 6.1.1.4'

loop_
_geom_angle_atom_site_label_1
_geom_angle_atom_site_label_2
_geom_angle_atom_site_label_3
_geom_angle
C3 C1 H1A 109.5
C3 C1 H1B 109.5
H1A C1 H1B 109.5
C3 C1 H1C 109.5
H1A C1 H1C 109.5
H1B C1 H1C 109.5
C3 C2 H2A 109.5
C3 C2 H2B 109.5
H2A C2 H2B 109.5
C3 C2 H2C 109.5
H2A C2 H2C 109.5
H2B C2 H2C 109.5
C1 C3 C2 108.7(9)
C1 C3 C4 110.7(10)
C2 C3 C4 112.1(9)
C1 C3 Sn1 108.3(8)
C2 C3 Sn1 110.9(7)
C4 C3 Sn1 106.0(6)
C5 C4 C3 117.1(9)
C5 C4 H4A 108.0
C3 C4 H4A 108.0
C5 C4 H4B 108.0
C3 C4 H4B 108.0
H4A C4 H4B 107.3
N2 C5 C6 129.3(10)
N2 C5 C4 115.1(10)
C6 C5 C4 115.3(9)
C5 C6 H6A 109.5
C5 C6 H6B 109.5
H6A C6 H6B 109.5
C5 C6 H6C 109.5
H6A C6 H6C 109.5
H6B C6 H6C 109.5
N1 C7 C9 118.5(10)
N1 C7 C8 119.7(10)
C9 C7 C8 121.8(10)
C7 C8 H8A 109.5
C7 C8 H8B 109.5
H8A C8 H8B 109.5
C7 C8 H8C 109.5
H8A C8 H8C 109.5
H8B C8 H8C 109.5
C10 C9 C7 126.5(10)
C10 C9 C13 108.3(10)
C7 C9 C13 124.8(11)
C10 C9 Fe1 70.8(6)
C7 C9 Fe1 120.2(8)
C13 C9 Fe1 69.1(6)
C11 C10 C9 107.3(10)
C11 C10 Fe1 68.8(6)
C9 C10 Fe1 68.1(6)
C11 C10 H10 126.3
C9 C10 H10 126.3
Fe1 C10 H10 128.3
C12 C11 C10 107.4(10)
C12 C11 Fe1 69.4(7)
C10 C11 Fe1 70.7(7)
C12 C11 H11 126.3
C10 C11 H11 126.3
Fe1 C11 H11 125.1
C13 C12 C11 111.2(9)
C13 C12 Fe1 69.9(7)
C11 C12 Fe1 70.0(8)
C13 C12 H12 124.4
C11 C12 H12 124.4
Fe1 C12 H12 127.3
C12 C13 C9 105.7(10)
C12 C13 Fe1 69.9(8)
C9 C13 Fe1 68.9(6)
C12 C13 H13 127.1
C9 C13 H13 127.1
Fe1 C13 H13 125.6
C15 C14 C18 109.5(11)
C15 C14 Fe1 70.4(6)
C18 C14 Fe1 69.7(7)
C15 C14 H14 125.3
C18 C14 H14 125.3
Fe1 C14 H14 126.2
C14 C15 C16 106.8(10)
C14 C15 Fe1 70.3(6)
C16 C15 Fe1 68.1(6)
C14 C15 H15 126.6
C16 C15 H15 126.6
Fe1 C15 H15 126.5
C17 C16 C15 106.9(11)
C17 C16 Fe1 70.2(7)
C15 C16 Fe1 70.4(6)
C17 C16 H16 126.6
C15 C16 H16 126.6
Fe1 C16 H16 124.5
C16 C17 C18 109.6(11)
C16 C17 Fe1 70.2(7)
C18 C17 Fe1 70.6(7)
C16 C17 H17 125.2
C18 C17 H17 125.2
Fe1 C17 H17 125.6
C14 C18 C17 107.3(11)
C14 C18 Fe1 70.7(7)
C17 C18 Fe1 69.2(7)
C14 C18 H18 126.3
C17 C18 H18 126.3
Fe1 C18 H18 125.3
C7 N1 N2 123.7(9)
C7 N1 H111 130(10)
N2 N1 H111 105(10)
C5 N2 N1 114.3(9)
C5 N2 Sn1 114.1(7)
N1 N2 Sn1 127.3(6)
C9 Fe1 C13 42.0(4)
C9 Fe1 C12 68.0(4)
C13 Fe1 C12 40.1(5)
C9 Fe1 C11 68.8(4)
C13 Fe1 C11 69.3(4)
C12 Fe1 C11 40.6(5)
C9 Fe1 C17 159.9(5)
C13 Fe1 C17 120.9(5)
C12 Fe1 C17 105.6(5)
C11 Fe1 C17 119.6(5)
C9 Fe1 C16 160.1(5)
C13 Fe1 C16 156.1(4)
C12 Fe1 C16 121.4(5)
C11 Fe1 C16 106.0(5)
C17 Fe1 C16 39.6(5)
C9 Fe1 C18 125.2(5)
C13 Fe1 C18 106.3(5)
C12 Fe1 C18 120.5(5)
C11 Fe1 C18 155.0(4)
C17 Fe1 C18 40.2(4)
C16 Fe1 C18 67.6(5)
C9 Fe1 C10 41.0(4)
C13 Fe1 C10 69.7(4)
C12 Fe1 C10 67.7(4)
C11 Fe1 C10 40.5(4)
C17 Fe1 C10 156.1(5)
C16 Fe1 C10 122.8(5)
C18 Fe1 C10 163.0(4)
C9 Fe1 C15 124.8(5)
C13 Fe1 C15 159.5(4)
C12 Fe1 C15 160.2(5)
C11 Fe1 C15 125.2(5)
C17 Fe1 C15 67.4(5)
C16 Fe1 C15 41.5(4)
C18 Fe1 C15 67.0(5)
C10 Fe1 C15 110.7(5)
C9 Fe1 C14 111.3(5)
C13 Fe1 C14 123.3(5)
C12 Fe1 C14 156.8(5)
C11 Fe1 C14 162.4(5)
C17 Fe1 C14 66.7(5)
C16 Fe1 C14 67.6(5)
C18 Fe1 C14 39.5(4)
C10 Fe1 C14 128.0(4)
C15 Fe1 C14 39.3(5)
C3 Sn1 Cl2 157.4(3)
C3 Sn1 Cl4 105.8(3)
Cl2 Sn1 Cl4 96.79(11)
C3 Sn1 N2 74.6(4)
Cl2 Sn1 N2 82.9(2)
Cl4 Sn1 N2 178.7(2)
C3 Sn1 Cl1 90.7(3)
Cl2 Sn1 Cl1 86.22(9)
Cl4 Sn1 Cl1 94.60(10)
N2 Sn1 Cl1 86.7(2)
C3 Sn1 Cl3 96.4(3)
Cl2 Sn1 Cl3 84.54(9)
Cl4 Sn1 Cl3 90.10(9)
N2 Sn1 Cl3 88.6(2)
Cl1 Sn1 Cl3 170.07(9)

loop_
_geom_bond_atom_site_label_1
_geom_bond_atom_site_label_2
_geom_bond_distance
C1 C3 1.538(14)
C1 H1A 0.9800
C1 H1B 0.9800
C1 H1C 0.9800
C2 C3 1.536(14)
C2 H2A 0.9800
C2 H2B 0.9800
C2 H2C 0.9800
C3 C4 1.552(15)
C3 Sn1 2.201(10)
C4 C5 1.535(14)
C4 H4A 0.9900
C4 H4B 0.9900
C5 N2 1.247(14)
C5 C6 1.457(16)
C6 H6A 0.9800
C6 H6B 0.9800
C6 H6C 0.9800
C7 N1 1.321(13)
C7 C9 1.442(16)
C7 C8 1.472(14)
C8 H8A 0.9800
C8 H8B 0.9800
C8 H8C 0.9800
C9 C10 1.433(16)
C9 C13 1.451(14)
C9 Fe1 2.026(11)
C10 C11 1.418(14)
C10 Fe1 2.062(11)
C10 H10 0.9500
C11 C12 1.411(17)
C11 Fe1 2.036(12)
C11 H11 0.9500
C12 C13 1.392(15)
C12 Fe1 2.028(14)
C12 H12 0.9500
C13 Fe1 2.028(11)
C13 H13 0.9500
C14 C15 1.395(17)
C14 C18 1.399(16)
C14 Fe1 2.073(11)
C14 H14 0.9500
C15 C16 1.458(16)
C15 Fe1 2.075(9)
C15 H15 0.9500
C16 C17 1.384(17)
C16 Fe1 2.044(11)
C16 H16 0.9500
C17 C18 1.410(16)
C17 Fe1 2.043(12)
C17 H17 0.9500
C18 Fe1 2.061(12)
C18 H18 0.9500
N1 N2 1.423(12)
N1 H111 1.1(2)
N2 Sn1 2.428(9)
Cl1 Sn1 2.483(3)
Cl2 Sn1 2.382(3)
Cl3 Sn1 2.539(3)
Cl4 Sn1 2.404(3)

loop_
_geom_torsion_atom_site_label_1
_geom_torsion_atom_site_label_2
_geom_torsion_atom_site_label_3
_geom_torsion_atom_site_label_4
_geom_torsion
C1 C3 C4 C5 -154.6(9)
C2 C3 C4 C5 83.8(11)
Sn1 C3 C4 C5 -37.4(10)
C3 C4 C5 N2 17.6(14)
C3 C4 C5 C6 -168.0(9)
N1 C7 C9 C10 16.8(16)
C8 C7 C9 C10 -165.4(10)
N1 C7 C9 C13 -171.3(10)
C8 C7 C9 C13 6.6(16)
N1 C7 C9 Fe1 104.4(10)
C8 C7 C9 Fe1 -77.8(12)
C7 C9 C10 C11 171.6(10)
C13 C9 C10 C11 -1.4(12)
Fe1 C9 C10 C11 57.7(8)
C7 C9 C10 Fe1 113.9(11)
C13 C9 C10 Fe1 -59.2(7)
C9 C10 C11 C12 2.7(13)
Fe1 C10 C11 C12 60.0(8)
C9 C10 C11 Fe1 -57.3(8)
C10 C11 C12 C13 -3.1(14)
Fe1 C11 C12 C13 57.8(9)
C10 C11 C12 Fe1 -60.9(8)
C11 C12 C13 C9 2.1(13)
Fe1 C12 C13 C9 60.0(7)
C11 C12 C13 Fe1 -57.8(10)
C10 C9 C13 C12 -0.4(12)
C7 C9 C13 C12 -173.6(11)
Fe1 C9 C13 C12 -60.6(8)
C10 C9 C13 Fe1 60.2(8)
C7 C9 C13 Fe1 -112.9(11)
C18 C14 C15 C16 0.3(13)
Fe1 C14 C15 C16 -58.6(7)
C18 C14 C15 Fe1 58.9(8)
C14 C15 C16 C17 -1.0(13)
Fe1 C15 C16 C17 -61.0(8)
C14 C15 C16 Fe1 60.0(8)
C15 C16 C17 C18 1.3(13)
Fe1 C16 C17 C18 -59.8(8)
C15 C16 C17 Fe1 61.2(7)
C15 C14 C18 C17 0.5(13)
Fe1 C14 C18 C17 59.8(8)
C15 C14 C18 Fe1 -59.3(8)
C16 C17 C18 C14 -1.2(13)
Fe1 C17 C18 C14 -60.8(8)
C16 C17 C18 Fe1 59.6(8)
C9 C7 N1 N2 173.4(9)
C8 C7 N1 N2 -4.4(14)
C6 C5 N2 N1 -4.6(16)
C4 C5 N2 N1 168.9(8)
C6 C5 N2 Sn1 -162.8(9)
C4 C5 N2 Sn1 10.7(11)
C7 N1 N2 C5 114.5(11)
C7 N1 N2 Sn1 -90.8(11)
C10 C9 Fe1 C13 -119.3(9)
C7 C9 Fe1 C13 119.0(12)
C10 C9 Fe1 C12 -80.9(7)
C7 C9 Fe1 C12 157.4(11)
C13 C9 Fe1 C12 38.4(7)
C10 C9 Fe1 C11 -37.0(6)
C7 C9 Fe1 C11 -158.8(10)
C13 C9 Fe1 C11 82.2(7)
C10 C9 Fe1 C17 -155.9(13)
C7 C9 Fe1 C17 82.4(16)
C13 C9 Fe1 C17 -36.6(17)
C10 C9 Fe1 C16 41.3(16)
C7 C9 Fe1 C16 -80.4(18)
C13 C9 Fe1 C16 160.6(13)
C10 C9 Fe1 C18 166.5(6)
C7 C9 Fe1 C18 44.8(11)
C13 C9 Fe1 C18 -74.2(8)
C7 C9 Fe1 C10 -121.7(12)
C13 C9 Fe1 C10 119.3(9)
C10 C9 Fe1 C15 81.8(8)
C7 C9 Fe1 C15 -39.9(12)
C13 C9 Fe1 C15 -158.9(6)
C10 C9 Fe1 C14 124.1(7)
C7 C9 Fe1 C14 2.3(11)
C13 C9 Fe1 C14 -116.7(7)
C12 C13 Fe1 C9 116.7(9)
C9 C13 Fe1 C12 -116.7(9)
C12 C13 Fe1 C11 35.8(6)
C9 C13 Fe1 C11 -80.9(7)
C12 C13 Fe1 C17 -77.1(8)
C9 C13 Fe1 C17 166.2(7)
C12 C13 Fe1 C16 -47.0(14)
C9 C13 Fe1 C16 -163.7(11)
C12 C13 Fe1 C18 -118.3(6)
C9 C13 Fe1 C18 125.0(7)
C12 C13 Fe1 C10 79.1(6)
C9 C13 Fe1 C10 -37.6(6)
C12 C13 Fe1 C15 174.2(12)
C9 C13 Fe1 C15 57.5(15)
C12 C13 Fe1 C14 -158.0(6)
C9 C13 Fe1 C14 85.3(8)
C13 C12 Fe1 C9 -40.1(6)
C11 C12 Fe1 C9 82.7(7)
C11 C12 Fe1 C13 122.8(8)
C13 C12 Fe1 C11 -122.8(8)
C13 C12 Fe1 C17 119.7(7)
C11 C12 Fe1 C17 -117.4(7)
C13 C12 Fe1 C16 159.7(7)
C11 C12 Fe1 C16 -77.5(8)
C13 C12 Fe1 C18 78.8(7)
C11 C12 Fe1 C18 -158.4(6)
C13 C12 Fe1 C10 -84.6(6)
C11 C12 Fe1 C10 38.3(6)
C13 C12 Fe1 C15 -174.0(12)
C11 C12 Fe1 C15 -51.2(15)
C13 C12 Fe1 C14 52.7(14)
C11 C12 Fe1 C14 175.6(11)
C12 C11 Fe1 C9 -80.4(7)
C10 C11 Fe1 C9 37.5(6)
C12 C11 Fe1 C13 -35.4(6)
C10 C11 Fe1 C13 82.6(7)
C10 C11 Fe1 C12 118.0(9)
C12 C11 Fe1 C17 79.3(8)
C10 C11 Fe1 C17 -162.8(6)
C12 C11 Fe1 C16 119.9(7)
C10 C11 Fe1 C16 -122.1(7)
C12 C11 Fe1 C18 48.9(13)
C10 C11 Fe1 C18 166.8(10)
C12 C11 Fe1 C10 -118.0(9)
C12 C11 Fe1 C15 161.2(7)
C10 C11 Fe1 C15 -80.9(8)
C12 C11 Fe1 C14 -174.2(15)
C10 C11 Fe1 C14 -56.3(18)
C16 C17 Fe1 C9 -170.9(12)
C18 C17 Fe1 C9 -50.6(17)
C16 C17 Fe1 C13 161.4(7)
C18 C17 Fe1 C13 -78.3(8)
C16 C17 Fe1 C12 120.7(8)
C18 C17 Fe1 C12 -119.1(7)
C16 C17 Fe1 C11 79.0(8)
C18 C17 Fe1 C11 -160.7(7)
C18 C17 Fe1 C16 120.3(10)
C16 C17 Fe1 C18 -120.3(10)
C16 C17 Fe1 C10 50.6(14)
C18 C17 Fe1 C10 170.9(10)
C16 C17 Fe1 C15 -39.7(7)
C18 C17 Fe1 C15 80.6(8)
C16 C17 Fe1 C14 -82.5(8)
C18 C17 Fe1 C14 37.7(7)
C17 C16 Fe1 C9 170.8(13)
C15 C16 Fe1 C9 53.7(17)
C17 C16 Fe1 C13 -42.5(16)
C15 C16 Fe1 C13 -159.6(11)
C17 C16 Fe1 C12 -76.0(9)
C15 C16 Fe1 C12 166.9(7)
C17 C16 Fe1 C11 -117.4(8)
C15 C16 Fe1 C11 125.5(7)
C15 C16 Fe1 C17 -117.1(11)
C17 C16 Fe1 C18 37.1(7)
C15 C16 Fe1 C18 -80.1(8)
C17 C16 Fe1 C10 -158.2(7)
C15 C16 Fe1 C10 84.7(8)
C17 C16 Fe1 C15 117.1(11)
C17 C16 Fe1 C14 80.0(8)
C15 C16 Fe1 C14 -37.1(7)
C14 C18 Fe1 C9 -81.0(9)
C17 C18 Fe1 C9 161.0(7)
C14 C18 Fe1 C13 -123.1(7)
C17 C18 Fe1 C13 118.9(7)
C14 C18 Fe1 C12 -164.3(8)
C17 C18 Fe1 C12 77.7(8)
C14 C18 Fe1 C11 161.0(10)
C17 C18 Fe1 C11 43.0(14)
C14 C18 Fe1 C17 118.0(10)
C14 C18 Fe1 C16 81.5(8)
C17 C18 Fe1 C16 -36.5(7)
C14 C18 Fe1 C10 -49.3(19)
C17 C18 Fe1 C10 -167.4(14)
C14 C18 Fe1 C15 36.4(7)
C17 C18 Fe1 C15 -81.7(8)
C17 C18 Fe1 C14 -118.0(10)
C11 C10 Fe1 C9 -120.0(9)
C11 C10 Fe1 C13 -81.6(7)
C9 C10 Fe1 C13 38.4(6)
C11 C10 Fe1 C12 -38.4(7)
C9 C10 Fe1 C12 81.6(7)
C9 C10 Fe1 C11 120.0(9)
C11 C10 Fe1 C17 39.6(14)
C9 C10 Fe1 C17 159.6(11)
C11 C10 Fe1 C16 75.5(8)
C9 C10 Fe1 C16 -164.5(6)
C11 C10 Fe1 C18 -160.8(14)
C9 C10 Fe1 C18 -40.8(18)
C11 C10 Fe1 C15 120.3(7)
C9 C10 Fe1 C15 -119.7(7)
C11 C10 Fe1 C14 161.4(7)
C9 C10 Fe1 C14 -78.6(8)
C14 C15 Fe1 C9 81.3(8)
C16 C15 Fe1 C9 -160.4(7)
C14 C15 Fe1 C13 37.9(16)
C16 C15 Fe1 C13 156.2(12)
C14 C15 Fe1 C12 -153.1(12)
C16 C15 Fe1 C12 -34.9(17)
C14 C15 Fe1 C11 168.5(7)
C16 C15 Fe1 C11 -73.2(8)
C14 C15 Fe1 C17 -80.3(8)
C16 C15 Fe1 C17 37.9(7)
C14 C15 Fe1 C16 -118.3(10)
C14 C15 Fe1 C18 -36.6(7)
C16 C15 Fe1 C18 81.7(8)
C14 C15 Fe1 C10 125.3(7)
C16 C15 Fe1 C10 -116.5(7)
C16 C15 Fe1 C14 118.3(10)
C15 C14 Fe1 C9 -119.4(7)
C18 C14 Fe1 C9 120.0(7)
C15 C14 Fe1 C13 -165.1(7)
C18 C14 Fe1 C13 74.4(8)
C15 C14 Fe1 C12 157.1(11)
C18 C14 Fe1 C12 36.5(16)
C15 C14 Fe1 C11 -32.5(19)
C18 C14 Fe1 C11 -153.1(14)
C15 C14 Fe1 C17 82.2(8)
C18 C14 Fe1 C17 -38.3(7)
C15 C14 Fe1 C16 39.1(7)
C18 C14 Fe1 C16 -81.5(8)
C15 C14 Fe1 C18 120.6(10)
C15 C14 Fe1 C10 -75.8(8)
C18 C14 Fe1 C10 163.7(7)
C18 C14 Fe1 C15 -120.6(10)
C1 C3 Sn1 Cl2 143.5(7)
C2 C3 Sn1 Cl2 -97.2(10)
C4 C3 Sn1 Cl2 24.7(12)
C1 C3 Sn1 Cl4 -33.3(9)
C2 C3 Sn1 Cl4 86.0(8)
C4 C3 Sn1 Cl4 -152.1(6)
C1 C3 Sn1 N2 148.0(9)
C2 C3 Sn1 N2 -92.7(8)
C4 C3 Sn1 N2 29.2(6)
C1 C3 Sn1 Cl1 61.7(8)
C2 C3 Sn1 Cl1 -179.0(8)
C4 C3 Sn1 Cl1 -57.2(6)
C1 C3 Sn1 Cl3 -125.2(8)
C2 C3 Sn1 Cl3 -6.0(8)
C4 C3 Sn1 Cl3 115.9(6)
C5 N2 Sn1 C3 -24.8(8)
N1 N2 Sn1 C3 -179.6(9)
C5 N2 Sn1 Cl2 153.4(8)
N1 N2 Sn1 Cl2 -1.4(8)
C5 N2 Sn1 Cl4 -129(10)
N1 N2 Sn1 Cl4 76(11)
C5 N2 Sn1 Cl1 66.8(8)
N1 N2 Sn1 Cl1 -88.0(8)
C5 N2 Sn1 Cl3 -121.9(8)
N1 N2 Sn1 Cl3 83.3(8)
